data_7708650
loop_
_publ_author_name
'Schulz, Axel'
'Szych, Lilian'
'Pilopp, Yannic'
'Bresien, Jonas'
'Villinger, Alexander'
'L\"udtke, Karsten Paul'

_publ_section_title
;
 On the Reaction of Potassium Phosphide KP(iPr)Ter with Chalcogenes,
 Heteroallenes and Acyl Chloride
;
_journal_name_full 'Dalton Transactions'
_journal_paper_doi 10.1039/D1DT03400F
_journal_year 2021
_chemical_formula_moiety 'C33 H44 N P S'
_chemical_formula_sum 'C33 H44 N P S'
_chemical_formula_weight 517.72
_space_group_crystal_system triclinic
_space_group_IT_number 2
_space_group_name_Hall '-P 1'
_space_group_name_H-M_alt 'P -1'
_atom_sites_solution_hydrogens geom
_audit_creation_method SHELXL-2014/7
_audit_update_record
;
2021-08-03 deposited with the CCDC.	2021-10-29 downloaded from the CCDC.
;
_cell_angle_alpha 76.227(2)
_cell_angle_beta 87.145(2)
_cell_angle_gamma 75.964(2)
_cell_formula_units_Z 2
_cell_length_a 8.6387(4)
_cell_length_b 11.4933(6)
_cell_length_c 15.9839(8)
_cell_measurement_reflns_used 9973
_cell_measurement_temperature 123(2)
_cell_measurement_theta_max 31.12
_cell_measurement_theta_min 2.43
_cell_volume 1495.29(13)
_computing_cell_refinement 'Bruker Apex V7.51A'
_computing_data_collection 'Bruker Apex V7.51A'
_computing_data_reduction 'Bruker SAINT'
_computing_molecular_graphics 'ORTEP-3v2.01 (Farrugia, 1997)'
_computing_publication_material 'SHELXL-2014/7 (Sheldrick, 2014)'
_computing_structure_refinement 'SHELXL-2014/7 (Sheldrick, 2014)'
_computing_structure_solution 'Bruker SHELXTL'
_diffrn_ambient_temperature 123(2)
_diffrn_measured_fraction_theta_full 1.000
_diffrn_measured_fraction_theta_max 1.000
_diffrn_measurement_device_type 'Bruker D8 QUEST diffractometer'
_diffrn_measurement_method 'phi and omega scans'
_diffrn_radiation_type MoK\a
_diffrn_radiation_wavelength 0.71073
_diffrn_reflns_av_R_equivalents 0.0565
_diffrn_reflns_av_unetI/netI 0.0372
_diffrn_reflns_Laue_measured_fraction_full 1.000
_diffrn_reflns_Laue_measured_fraction_max 1.000
_diffrn_reflns_limit_h_max 11
_diffrn_reflns_limit_h_min -11
_diffrn_reflns_limit_k_max 15
_diffrn_reflns_limit_k_min -15
_diffrn_reflns_limit_l_max 21
_diffrn_reflns_limit_l_min -21
_diffrn_reflns_number 69609
_diffrn_reflns_point_group_measured_fraction_full 1.000
_diffrn_reflns_point_group_measured_fraction_max 1.000
_diffrn_reflns_theta_full 25.242
_diffrn_reflns_theta_max 28.999
_diffrn_reflns_theta_min 1.312
_diffrn_source 'microfocus sealed tube'
_exptl_absorpt_coefficient_mu 0.183
_exptl_absorpt_correction_T_max 0.7463
_exptl_absorpt_correction_T_min 0.7114
_exptl_absorpt_correction_type multi-scan
_exptl_absorpt_process_details '(SADABS; Sheldrick, 2014)'
_exptl_crystal_colour colourless
_exptl_crystal_density_diffrn 1.150
_exptl_crystal_description block
_exptl_crystal_F_000 560
_exptl_crystal_size_max 0.210
_exptl_crystal_size_mid 0.170
_exptl_crystal_size_min 0.120
_refine_diff_density_max 0.370
_refine_diff_density_min -0.341
_refine_diff_density_rms 0.060
_refine_ls_extinction_method none
_refine_ls_goodness_of_fit_ref 1.038
_refine_ls_hydrogen_treatment constr
_refine_ls_matrix_type full
_refine_ls_number_parameters 335
_refine_ls_number_reflns 7953
_refine_ls_number_restraints 0
_refine_ls_restrained_S_all 1.038
_refine_ls_R_factor_all 0.0724
_refine_ls_R_factor_gt 0.0459
_refine_ls_shift/su_max 0.001
_refine_ls_shift/su_mean 0.000
_refine_ls_structure_factor_coef Fsqd
_refine_ls_weighting_details 'w=1/[\s^2^(Fo^2^)+(0.0522P)^2^+1.0912P] where P=(Fo^2^+2Fc^2^)/3'
_refine_ls_weighting_scheme calc
_refine_ls_wR_factor_gt 0.1091
_refine_ls_wR_factor_ref 0.1244
_reflns_Friedel_coverage 0.000
_reflns_number_gt 5909
_reflns_number_total 7953
_reflns_threshold_expression 'I > 2\s(I)'
_cod_data_source_file d1dt03400f2.cif
_cod_data_source_block ls_yp56
_cod_database_code 7708650
_shelx_shelxl_version_number 2014/7
_shelx_space_group_comment
;
The symmetry employed for this shelxl refinement is uniquely defined
by the following loop, which should always be used as a source of
symmetry information in preference to the above space-group names.
They are only intended as comments.
;
_shelx_estimated_absorpt_t_min 0.963
_shelx_estimated_absorpt_t_max 0.978

loop_
_space_group_symop_operation_xyz
'x, y, z'
'-x, -y, -z'

loop_
_atom_site_label
_atom_site_type_symbol
_atom_site_fract_x
_atom_site_fract_y
_atom_site_fract_z
_atom_site_U_iso_or_equiv
_atom_site_adp_type
_atom_site_occupancy
_atom_site_site_symmetry_order
_atom_site_calc_flag
_atom_site_refinement_flags_posn
_atom_site_refinement_flags_adp
_atom_site_refinement_flags_occupancy
_atom_site_disorder_assembly
_atom_site_disorder_group
S1 S 0.54083(5) 0.47163(4) 0.72717(3) 0.02328(11) Uani 1 1 d . . . . .
P1 P 0.35137(5) 0.29099(4) 0.69747(3) 0.01660(10) Uani 1 1 d . . . . .
N1 N 0.22650(18) 0.51625(14) 0.74423(10) 0.0263(3) Uani 1 1 d . . . . .
C1 C 0.52510(19) 0.18501(14) 0.76158(10) 0.0159(3) Uani 1 1 d . . . . .
C2 C 0.67312(19) 0.12359(14) 0.73260(10) 0.0168(3) Uani 1 1 d . . . . .
C3 C 0.7861(2) 0.04326(16) 0.79278(11) 0.0217(3) Uani 1 1 d . . . . .
H3 H 0.8852 0.0026 0.7728 0.026 Uiso 1 1 calc R U . . .
C4 C 0.7576(2) 0.02154(16) 0.88031(11) 0.0231(4) Uani 1 1 d . . . . .
H4 H 0.8371 -0.0314 0.9201 0.028 Uiso 1 1 calc R U . . .
C5 C 0.6114(2) 0.07812(16) 0.90905(11) 0.0213(3) Uani 1 1 d . . . . .
H5 H 0.5907 0.0633 0.9691 0.026 Uiso 1 1 calc R U . . .
C6 C 0.49401(19) 0.15651(15) 0.85137(10) 0.0176(3) Uani 1 1 d . . . . .
C7 C 0.71775(19) 0.12452(15) 0.64056(11) 0.0174(3) Uani 1 1 d . . . . .
C8 C 0.6725(2) 0.03896(15) 0.60339(11) 0.0203(3) Uani 1 1 d . . . . .
C9 C 0.7220(2) 0.03147(17) 0.52016(11) 0.0241(4) Uani 1 1 d . . . . .
H9 H 0.6911 -0.0266 0.4950 0.029 Uiso 1 1 calc R U . . .
C10 C 0.8152(2) 0.10655(17) 0.47281(11) 0.0252(4) Uani 1 1 d . . . . .
C11 C 0.8635(2) 0.18746(17) 0.51204(12) 0.0251(4) Uani 1 1 d . . . . .
H11 H 0.9285 0.2386 0.4807 0.030 Uiso 1 1 calc R U . . .
C12 C 0.8199(2) 0.19623(15) 0.59592(11) 0.0206(3) Uani 1 1 d . . . . .
C13 C 0.5737(2) -0.04616(16) 0.65282(12) 0.0253(4) Uani 1 1 d . . . . .
H13A H 0.4717 0.0029 0.6685 0.038 Uiso 1 1 calc R U . . .
H13B H 0.6313 -0.0973 0.7052 0.038 Uiso 1 1 calc R U . . .
H13C H 0.5538 -0.0993 0.6169 0.038 Uiso 1 1 calc R U . . .
C14 C 0.8666(3) 0.0968(2) 0.38253(12) 0.0355(5) Uani 1 1 d . . . . .
H14A H 0.8103 0.0434 0.3632 0.053 Uiso 1 1 calc R U . . .
H14B H 0.9819 0.0618 0.3821 0.053 Uiso 1 1 calc R U . . .
H14C H 0.8410 0.1791 0.3437 0.053 Uiso 1 1 calc R U . . .
C15 C 0.8869(2) 0.27751(17) 0.63826(13) 0.0262(4) Uani 1 1 d . . . . .
H15A H 0.9272 0.3378 0.5940 0.039 Uiso 1 1 calc R U . . .
H15B H 0.9743 0.2267 0.6773 0.039 Uiso 1 1 calc R U . . .
H15C H 0.8028 0.3209 0.6710 0.039 Uiso 1 1 calc R U . . .
C16 C 0.3332(2) 0.20011(15) 0.88870(10) 0.0187(3) Uani 1 1 d . . . . .
C17 C 0.3094(2) 0.28730(16) 0.93948(11) 0.0215(3) Uani 1 1 d . . . . .
C18 C 0.1608(2) 0.32057(17) 0.97674(12) 0.0248(4) Uani 1 1 d . . . . .
H18 H 0.1452 0.3795 1.0110 0.030 Uiso 1 1 calc R U . . .
C19 C 0.0348(2) 0.27030(18) 0.96535(12) 0.0262(4) Uani 1 1 d . . . . .
C20 C 0.0619(2) 0.18155(17) 0.91694(12) 0.0242(4) Uani 1 1 d . . . . .
H20 H -0.0228 0.1458 0.9089 0.029 Uiso 1 1 calc R U . . .
C21 C 0.2093(2) 0.14343(16) 0.87990(11) 0.0207(3) Uani 1 1 d . . . . .
C22 C 0.4421(2) 0.34348(19) 0.95657(12) 0.0279(4) Uani 1 1 d . . . . .
H22A H 0.5065 0.3579 0.9046 0.042 Uiso 1 1 calc R U . . .
H22B H 0.5098 0.2870 1.0039 0.042 Uiso 1 1 calc R U . . .
H22C H 0.3963 0.4220 0.9724 0.042 Uiso 1 1 calc R U . . .
C23 C -0.1261(2) 0.3095(2) 1.00488(15) 0.0387(5) Uani 1 1 d . . . . .
H23A H -0.1985 0.3692 0.9610 0.058 Uiso 1 1 calc R U . . .
H23B H -0.1142 0.3475 1.0522 0.058 Uiso 1 1 calc R U . . .
H23C H -0.1701 0.2372 1.0271 0.058 Uiso 1 1 calc R U . . .
C24 C 0.2330(2) 0.04131(17) 0.83301(12) 0.0266(4) Uani 1 1 d . . . . .
H24A H 0.2230 0.0768 0.7708 0.040 Uiso 1 1 calc R U . . .
H24B H 0.1520 -0.0060 0.8514 0.040 Uiso 1 1 calc R U . . .
H24C H 0.3394 -0.0133 0.8463 0.040 Uiso 1 1 calc R U . . .
C25 C 0.4043(2) 0.34171(16) 0.58164(11) 0.0206(3) Uani 1 1 d . . . . .
H25 H 0.5218 0.3348 0.5762 0.025 Uiso 1 1 calc R U . . .
C26 C 0.3542(2) 0.25997(18) 0.53064(12) 0.0291(4) Uani 1 1 d . . . . .
H26A H 0.3876 0.2822 0.4706 0.044 Uiso 1 1 calc R U . . .
H26B H 0.2379 0.2719 0.5327 0.044 Uiso 1 1 calc R U . . .
H26C H 0.4048 0.1733 0.5559 0.044 Uiso 1 1 calc R U . . .
C27 C 0.3128(2) 0.47543(17) 0.54439(12) 0.0275(4) Uani 1 1 d . . . . .
H27A H 0.3267 0.4962 0.4818 0.041 Uiso 1 1 calc R U . . .
H27B H 0.3543 0.5313 0.5701 0.041 Uiso 1 1 calc R U . . .
H27C H 0.1992 0.4841 0.5576 0.041 Uiso 1 1 calc R U . . .
C28 C 0.3502(2) 0.43774(16) 0.72982(11) 0.0202(3) Uani 1 1 d . . . . .
C29 C 0.4917(2) 0.63469(17) 0.72566(13) 0.0292(4) Uani 1 1 d . . . . .
H29A H 0.5811 0.6702 0.6992 0.035 Uiso 1 1 calc R U . . .
H29B H 0.3964 0.6759 0.6886 0.035 Uiso 1 1 calc R U . . .
C30 C 0.4589(3) 0.6635(2) 0.81353(15) 0.0404(5) Uani 1 1 d . . . . .
H30A H 0.4350 0.7530 0.8073 0.061 Uiso 1 1 calc R U . . .
H30B H 0.5531 0.6243 0.8507 0.061 Uiso 1 1 calc R U . . .
H30C H 0.3676 0.6319 0.8394 0.061 Uiso 1 1 calc R U . . .
C31 C 0.0680(2) 0.4904(2) 0.74312(15) 0.0330(4) Uani 1 1 d . . . . .
H31A H 0.0777 0.4004 0.7626 0.040 Uiso 1 1 calc R U . . .
H31B H 0.0251 0.5176 0.6835 0.040 Uiso 1 1 calc R U . . .
C32 C -0.0471(2) 0.5568(2) 0.80170(14) 0.0355(5) Uani 1 1 d . . . . .
H32A H -0.1495 0.5322 0.8028 0.043 Uiso 1 1 calc R U . . .
H32B H -0.0028 0.5289 0.8610 0.043 Uiso 1 1 calc R U . . .
C33 C -0.0798(3) 0.6947(2) 0.77572(17) 0.0455(6) Uani 1 1 d . . . . .
H33A H -0.1251 0.7237 0.7173 0.068 Uiso 1 1 calc R U . . .
H33B H 0.0200 0.7205 0.7769 0.068 Uiso 1 1 calc R U . . .
H33C H -0.1557 0.7300 0.8159 0.068 Uiso 1 1 calc R U . . .

loop_
_atom_site_aniso_label
_atom_site_aniso_U_11
_atom_site_aniso_U_22
_atom_site_aniso_U_33
_atom_site_aniso_U_23
_atom_site_aniso_U_13
_atom_site_aniso_U_12
S1 0.0207(2) 0.0209(2) 0.0302(2) -0.00930(17) 0.00159(17) -0.00556(17)
P1 0.0147(2) 0.0166(2) 0.0177(2) -0.00346(16) -0.00098(15) -0.00240(15)
N1 0.0200(8) 0.0267(8) 0.0338(9) -0.0125(7) 0.0024(6) -0.0034(6)
C1 0.0144(7) 0.0154(7) 0.0187(8) -0.0045(6) -0.0004(6) -0.0046(6)
C2 0.0158(8) 0.0147(7) 0.0210(8) -0.0048(6) -0.0004(6) -0.0048(6)
C3 0.0151(8) 0.0203(8) 0.0283(9) -0.0059(7) -0.0019(7) -0.0009(6)
C4 0.0201(8) 0.0215(8) 0.0247(9) -0.0002(7) -0.0070(7) -0.0033(7)
C5 0.0211(8) 0.0250(9) 0.0177(8) -0.0011(7) -0.0022(6) -0.0087(7)
C6 0.0162(8) 0.0183(8) 0.0194(8) -0.0044(6) -0.0004(6) -0.0059(6)
C7 0.0136(7) 0.0153(7) 0.0209(8) -0.0031(6) -0.0006(6) 0.0005(6)
C8 0.0181(8) 0.0179(8) 0.0238(8) -0.0060(7) -0.0014(6) -0.0011(6)
C9 0.0225(9) 0.0247(9) 0.0251(9) -0.0111(7) -0.0028(7) 0.0002(7)
C10 0.0191(9) 0.0306(10) 0.0204(8) -0.0060(7) 0.0004(7) 0.0044(7)
C11 0.0181(8) 0.0248(9) 0.0262(9) 0.0000(7) 0.0047(7) -0.0005(7)
C12 0.0150(8) 0.0168(8) 0.0273(9) -0.0040(7) 0.0005(6) 0.0004(6)
C13 0.0288(10) 0.0214(8) 0.0281(9) -0.0068(7) -0.0010(7) -0.0094(7)
C14 0.0298(11) 0.0481(13) 0.0230(9) -0.0083(9) 0.0031(8) 0.0011(9)
C15 0.0203(9) 0.0222(9) 0.0366(10) -0.0069(8) 0.0035(7) -0.0064(7)
C16 0.0171(8) 0.0215(8) 0.0155(7) -0.0003(6) -0.0014(6) -0.0047(6)
C17 0.0201(8) 0.0262(9) 0.0189(8) -0.0047(7) 0.0000(6) -0.0075(7)
C18 0.0228(9) 0.0284(9) 0.0235(9) -0.0081(7) 0.0031(7) -0.0053(7)
C19 0.0196(9) 0.0316(10) 0.0241(9) -0.0023(7) 0.0033(7) -0.0046(7)
C20 0.0174(8) 0.0285(9) 0.0260(9) -0.0012(7) -0.0022(7) -0.0086(7)
C21 0.0191(8) 0.0230(8) 0.0195(8) -0.0012(7) -0.0018(6) -0.0075(7)
C22 0.0255(9) 0.0370(11) 0.0275(9) -0.0147(8) 0.0024(7) -0.0128(8)
C23 0.0213(10) 0.0472(13) 0.0484(13) -0.0147(10) 0.0109(9) -0.0082(9)
C24 0.0255(9) 0.0275(9) 0.0312(10) -0.0089(8) 0.0015(7) -0.0129(8)
C25 0.0186(8) 0.0222(8) 0.0186(8) -0.0038(7) 0.0002(6) -0.0014(7)
C26 0.0320(10) 0.0300(10) 0.0240(9) -0.0108(8) -0.0052(8) 0.0004(8)
C27 0.0297(10) 0.0230(9) 0.0235(9) 0.0008(7) -0.0013(7) -0.0002(8)
C28 0.0203(8) 0.0195(8) 0.0206(8) -0.0060(6) 0.0004(6) -0.0033(7)
C29 0.0329(10) 0.0207(9) 0.0358(10) -0.0080(8) 0.0023(8) -0.0088(8)
C30 0.0485(13) 0.0343(11) 0.0465(13) -0.0233(10) 0.0130(10) -0.0143(10)
C31 0.0188(9) 0.0353(11) 0.0473(12) -0.0188(9) 0.0024(8) -0.0026(8)
C32 0.0258(10) 0.0347(11) 0.0417(12) -0.0088(9) 0.0063(9) 0.0001(8)
C33 0.0374(13) 0.0340(12) 0.0568(15) -0.0088(11) 0.0099(11) 0.0032(10)

loop_
_atom_type_symbol
_atom_type_description
_atom_type_scat_dispersion_real
_atom_type_scat_dispersion_imag
_atom_type_scat_source
C C 0.0033 0.0016 'International Tables Vol C Tables 4.2.6.8 and 6.1.1.4'
H H 0.0000 0.0000 'International Tables Vol C Tables 4.2.6.8 and 6.1.1.4'
N N 0.0061 0.0033 'International Tables Vol C Tables 4.2.6.8 and 6.1.1.4'
P P 0.1023 0.0942 'International Tables Vol C Tables 4.2.6.8 and 6.1.1.4'
S S 0.1246 0.1234 'International Tables Vol C Tables 4.2.6.8 and 6.1.1.4'

loop_
_geom_angle_atom_site_label_1
_geom_angle_atom_site_label_2
_geom_angle_atom_site_label_3
_geom_angle
_geom_angle_site_symmetry_1
_geom_angle_site_symmetry_3
_geom_angle_publ_flag
C28 S1 C29 102.88(9) . . ?
C1 P1 C25 111.57(8) . . ?
C1 P1 C28 100.29(7) . . ?
C25 P1 C28 97.39(8) . . ?
C28 N1 C31 119.93(16) . . ?
C2 C1 C6 117.84(14) . . ?
C2 C1 P1 129.12(12) . . ?
C6 C1 P1 112.80(12) . . ?
C3 C2 C1 119.57(15) . . ?
C3 C2 C7 114.13(14) . . ?
C1 C2 C7 125.95(14) . . ?
C4 C3 C2 121.90(16) . . ?
C4 C3 H3 119.0 . . ?
C2 C3 H3 119.0 . . ?
C3 C4 C5 118.91(16) . . ?
C3 C4 H4 120.5 . . ?
C5 C4 H4 120.5 . . ?
C4 C5 C6 121.15(16) . . ?
C4 C5 H5 119.4 . . ?
C6 C5 H5 119.4 . . ?
C5 C6 C1 120.44(15) . . ?
C5 C6 C16 116.50(14) . . ?
C1 C6 C16 122.91(14) . . ?
C8 C7 C12 119.91(15) . . ?
C8 C7 C2 117.82(14) . . ?
C12 C7 C2 121.72(15) . . ?
C9 C8 C7 119.20(16) . . ?
C9 C8 C13 119.89(16) . . ?
C7 C8 C13 120.90(15) . . ?
C10 C9 C8 121.87(17) . . ?
C10 C9 H9 119.1 . . ?
C8 C9 H9 119.1 . . ?
C11 C10 C9 117.96(16) . . ?
C11 C10 C14 121.23(18) . . ?
C9 C10 C14 120.78(18) . . ?
C10 C11 C12 122.18(17) . . ?
C10 C11 H11 118.9 . . ?
C12 C11 H11 118.9 . . ?
C11 C12 C7 118.68(16) . . ?
C11 C12 C15 120.08(16) . . ?
C7 C12 C15 121.20(16) . . ?
C8 C13 H13A 109.5 . . ?
C8 C13 H13B 109.5 . . ?
H13A C13 H13B 109.5 . . ?
C8 C13 H13C 109.5 . . ?
H13A C13 H13C 109.5 . . ?
H13B C13 H13C 109.5 . . ?
C10 C14 H14A 109.5 . . ?
C10 C14 H14B 109.5 . . ?
H14A C14 H14B 109.5 . . ?
C10 C14 H14C 109.5 . . ?
H14A C14 H14C 109.5 . . ?
H14B C14 H14C 109.5 . . ?
C12 C15 H15A 109.5 . . ?
C12 C15 H15B 109.5 . . ?
H15A C15 H15B 109.5 . . ?
C12 C15 H15C 109.5 . . ?
H15A C15 H15C 109.5 . . ?
H15B C15 H15C 109.5 . . ?
C17 C16 C21 119.50(15) . . ?
C17 C16 C6 120.95(15) . . ?
C21 C16 C6 119.24(15) . . ?
C18 C17 C16 119.24(16) . . ?
C18 C17 C22 119.12(16) . . ?
C16 C17 C22 121.63(15) . . ?
C19 C18 C17 122.10(17) . . ?
C19 C18 H18 118.9 . . ?
C17 C18 H18 118.9 . . ?
C18 C19 C20 117.85(16) . . ?
C18 C19 C23 121.21(18) . . ?
C20 C19 C23 120.94(17) . . ?
C19 C20 C21 122.16(16) . . ?
C19 C20 H20 118.9 . . ?
C21 C20 H20 118.9 . . ?
C20 C21 C16 119.01(16) . . ?
C20 C21 C24 119.23(15) . . ?
C16 C21 C24 121.74(16) . . ?
C17 C22 H22A 109.5 . . ?
C17 C22 H22B 109.5 . . ?
H22A C22 H22B 109.5 . . ?
C17 C22 H22C 109.5 . . ?
H22A C22 H22C 109.5 . . ?
H22B C22 H22C 109.5 . . ?
C19 C23 H23A 109.5 . . ?
C19 C23 H23B 109.5 . . ?
H23A C23 H23B 109.5 . . ?
C19 C23 H23C 109.5 . . ?
H23A C23 H23C 109.5 . . ?
H23B C23 H23C 109.5 . . ?
C21 C24 H24A 109.5 . . ?
C21 C24 H24B 109.5 . . ?
H24A C24 H24B 109.5 . . ?
C21 C24 H24C 109.5 . . ?
H24A C24 H24C 109.5 . . ?
H24B C24 H24C 109.5 . . ?
C26 C25 C27 107.82(15) . . ?
C26 C25 P1 108.79(12) . . ?
C27 C25 P1 110.23(12) . . ?
C26 C25 H25 110.0 . . ?
C27 C25 H25 110.0 . . ?
P1 C25 H25 110.0 . . ?
C25 C26 H26A 109.5 . . ?
C25 C26 H26B 109.5 . . ?
H26A C26 H26B 109.5 . . ?
C25 C26 H26C 109.5 . . ?
H26A C26 H26C 109.5 . . ?
H26B C26 H26C 109.5 . . ?
C25 C27 H27A 109.5 . . ?
C25 C27 H27B 109.5 . . ?
H27A C27 H27B 109.5 . . ?
C25 C27 H27C 109.5 . . ?
H27A C27 H27C 109.5 . . ?
H27B C27 H27C 109.5 . . ?
N1 C28 S1 119.86(13) . . ?
N1 C28 P1 125.60(14) . . ?
S1 C28 P1 114.15(9) . . ?
C30 C29 S1 114.50(14) . . ?
C30 C29 H29A 108.6 . . ?
S1 C29 H29A 108.6 . . ?
C30 C29 H29B 108.6 . . ?
S1 C29 H29B 108.6 . . ?
H29A C29 H29B 107.6 . . ?
C29 C30 H30A 109.5 . . ?
C29 C30 H30B 109.5 . . ?
H30A C30 H30B 109.5 . . ?
C29 C30 H30C 109.5 . . ?
H30A C30 H30C 109.5 . . ?
H30B C30 H30C 109.5 . . ?
N1 C31 C32 110.96(17) . . ?
N1 C31 H31A 109.4 . . ?
C32 C31 H31A 109.4 . . ?
N1 C31 H31B 109.4 . . ?
C32 C31 H31B 109.4 . . ?
H31A C31 H31B 108.0 . . ?
C33 C32 C31 114.64(19) . . ?
C33 C32 H32A 108.6 . . ?
C31 C32 H32A 108.6 . . ?
C33 C32 H32B 108.6 . . ?
C31 C32 H32B 108.6 . . ?
H32A C32 H32B 107.6 . . ?
C32 C33 H33A 109.5 . . ?
C32 C33 H33B 109.5 . . ?
H33A C33 H33B 109.5 . . ?
C32 C33 H33C 109.5 . . ?
H33A C33 H33C 109.5 . . ?
H33B C33 H33C 109.5 . . ?

loop_
_geom_bond_atom_site_label_1
_geom_bond_atom_site_label_2
_geom_bond_distance
_geom_bond_site_symmetry_2
_geom_bond_publ_flag
S1 C28 1.7779(18) . ?
S1 C29 1.8130(19) . ?
P1 C1 1.8596(16) . ?
P1 C25 1.8728(17) . ?
P1 C28 1.8759(17) . ?
N1 C28 1.271(2) . ?
N1 C31 1.472(2) . ?
C1 C2 1.417(2) . ?
C1 C6 1.421(2) . ?
C2 C3 1.402(2) . ?
C2 C7 1.500(2) . ?
C3 C4 1.382(3) . ?
C3 H3 0.9500 . ?
C4 C5 1.384(3) . ?
C4 H4 0.9500 . ?
C5 C6 1.395(2) . ?
C5 H5 0.9500 . ?
C6 C16 1.503(2) . ?
C7 C8 1.400(2) . ?
C7 C12 1.406(2) . ?
C8 C9 1.393(2) . ?
C8 C13 1.510(2) . ?
C9 C10 1.389(3) . ?
C9 H9 0.9500 . ?
C10 C11 1.387(3) . ?
C10 C14 1.510(3) . ?
C11 C12 1.395(2) . ?
C11 H11 0.9500 . ?
C12 C15 1.506(2) . ?
C13 H13A 0.9800 . ?
C13 H13B 0.9800 . ?
C13 H13C 0.9800 . ?
C14 H14A 0.9800 . ?
C14 H14B 0.9800 . ?
C14 H14C 0.9800 . ?
C15 H15A 0.9800 . ?
C15 H15B 0.9800 . ?
C15 H15C 0.9800 . ?
C16 C17 1.406(2) . ?
C16 C21 1.410(2) . ?
C17 C18 1.394(2) . ?
C17 C22 1.510(2) . ?
C18 C19 1.388(3) . ?
C18 H18 0.9500 . ?
C19 C20 1.391(3) . ?
C19 C23 1.509(3) . ?
C20 C21 1.393(2) . ?
C20 H20 0.9500 . ?
C21 C24 1.506(2) . ?
C22 H22A 0.9800 . ?
C22 H22B 0.9800 . ?
C22 H22C 0.9800 . ?
C23 H23A 0.9800 . ?
C23 H23B 0.9800 . ?
C23 H23C 0.9800 . ?
C24 H24A 0.9800 . ?
C24 H24B 0.9800 . ?
C24 H24C 0.9800 . ?
C25 C26 1.527(2) . ?
C25 C27 1.537(2) . ?
C25 H25 1.0000 . ?
C26 H26A 0.9800 . ?
C26 H26B 0.9800 . ?
C26 H26C 0.9800 . ?
C27 H27A 0.9800 . ?
C27 H27B 0.9800 . ?
C27 H27C 0.9800 . ?
C29 C30 1.516(3) . ?
C29 H29A 0.9900 . ?
C29 H29B 0.9900 . ?
C30 H30A 0.9800 . ?
C30 H30B 0.9800 . ?
C30 H30C 0.9800 . ?
C31 C32 1.525(3) . ?
C31 H31A 0.9900 . ?
C31 H31B 0.9900 . ?
C32 C33 1.498(3) . ?
C32 H32A 0.9900 . ?
C32 H32B 0.9900 . ?
C33 H33A 0.9800 . ?
C33 H33B 0.9800 . ?
C33 H33C 0.9800 . ?

loop_
_geom_torsion_atom_site_label_1
_geom_torsion_atom_site_label_2
_geom_torsion_atom_site_label_3
_geom_torsion_atom_site_label_4
_geom_torsion
_geom_torsion_site_symmetry_1
_geom_torsion_site_symmetry_2
_geom_torsion_site_symmetry_3
_geom_torsion_site_symmetry_4
_geom_torsion_publ_flag
C25 P1 C1 C2 -12.77(17) . . . . ?
C28 P1 C1 C2 -115.03(15) . . . . ?
C25 P1 C1 C6 173.04(11) . . . . ?
C28 P1 C1 C6 70.77(13) . . . . ?
C6 C1 C2 C3 -3.6(2) . . . . ?
P1 C1 C2 C3 -177.51(12) . . . . ?
C6 C1 C2 C7 169.26(15) . . . . ?
P1 C1 C2 C7 -4.7(2) . . . . ?
C1 C2 C3 C4 0.1(2) . . . . ?
C7 C2 C3 C4 -173.50(15) . . . . ?
C2 C3 C4 C5 1.9(3) . . . . ?
C3 C4 C5 C6 -0.3(3) . . . . ?
C4 C5 C6 C1 -3.2(3) . . . . ?
C4 C5 C6 C16 172.56(16) . . . . ?
C2 C1 C6 C5 5.1(2) . . . . ?
P1 C1 C6 C5 179.98(13) . . . . ?
C2 C1 C6 C16 -170.40(14) . . . . ?
P1 C1 C6 C16 4.5(2) . . . . ?
C3 C2 C7 C8 88.50(18) . . . . ?
C1 C2 C7 C8 -84.7(2) . . . . ?
C3 C2 C7 C12 -82.92(19) . . . . ?
C1 C2 C7 C12 103.92(19) . . . . ?
C12 C7 C8 C9 -3.8(2) . . . . ?
C2 C7 C8 C9 -175.43(15) . . . . ?
C12 C7 C8 C13 175.13(16) . . . . ?
C2 C7 C8 C13 3.5(2) . . . . ?
C7 C8 C9 C10 0.0(3) . . . . ?
C13 C8 C9 C10 -178.96(16) . . . . ?
C8 C9 C10 C11 2.3(3) . . . . ?
C8 C9 C10 C14 -179.75(17) . . . . ?
C9 C10 C11 C12 -0.8(3) . . . . ?
C14 C10 C11 C12 -178.76(17) . . . . ?
C10 C11 C12 C7 -2.9(3) . . . . ?
C10 C11 C12 C15 174.75(16) . . . . ?
C8 C7 C12 C11 5.2(2) . . . . ?
C2 C7 C12 C11 176.47(15) . . . . ?
C8 C7 C12 C15 -172.39(15) . . . . ?
C2 C7 C12 C15 -1.2(2) . . . . ?
C5 C6 C16 C17 72.4(2) . . . . ?
C1 C6 C16 C17 -111.98(19) . . . . ?
C5 C6 C16 C21 -101.11(18) . . . . ?
C1 C6 C16 C21 74.5(2) . . . . ?
C21 C16 C17 C18 -3.1(2) . . . . ?
C6 C16 C17 C18 -176.63(15) . . . . ?
C21 C16 C17 C22 175.27(16) . . . . ?
C6 C16 C17 C22 1.8(2) . . . . ?
C16 C17 C18 C19 0.0(3) . . . . ?
C22 C17 C18 C19 -178.46(17) . . . . ?
C17 C18 C19 C20 1.8(3) . . . . ?
C17 C18 C19 C23 -178.80(18) . . . . ?
C18 C19 C20 C21 -0.5(3) . . . . ?
C23 C19 C20 C21 -179.84(18) . . . . ?
C19 C20 C21 C16 -2.6(3) . . . . ?
C19 C20 C21 C24 176.21(17) . . . . ?
C17 C16 C21 C20 4.4(2) . . . . ?
C6 C16 C21 C20 178.02(15) . . . . ?
C17 C16 C21 C24 -174.40(16) . . . . ?
C6 C16 C21 C24 -0.8(2) . . . . ?
C1 P1 C25 C26 96.76(13) . . . . ?
C28 P1 C25 C26 -159.06(12) . . . . ?
C1 P1 C25 C27 -145.22(12) . . . . ?
C28 P1 C25 C27 -41.04(14) . . . . ?
C31 N1 C28 S1 177.63(14) . . . . ?
C31 N1 C28 P1 5.2(3) . . . . ?
C29 S1 C28 N1 -11.39(17) . . . . ?
C29 S1 C28 P1 161.85(10) . . . . ?
C1 P1 C28 N1 -140.58(16) . . . . ?
C25 P1 C28 N1 105.82(17) . . . . ?
C1 P1 C28 S1 46.63(10) . . . . ?
C25 P1 C28 S1 -66.97(10) . . . . ?
C28 S1 C29 C30 82.85(17) . . . . ?
C28 N1 C31 C32 152.11(18) . . . . ?
N1 C31 C32 C33 62.6(3) . . . . ?
